data_7708187
loop_
_publ_author_name
'Rani, Deepika'
'Bhasin, K.k'
'Singh, Monika'

_publ_section_title
;
 Non-porous Interpenetrating Co-bpe MOF for colorimetric iodide sensing
;
_journal_name_full 'Dalton Transactions'
_journal_paper_doi 10.1039/D1DT01757H
_journal_year 2021
_chemical_formula_moiety 'C31 H28 Co2 N9 O13'
_chemical_formula_sum 'C31 H28 Co2 N9 O13'
_chemical_formula_weight 852.48
_chemical_name_common MOF
_space_group_IT_number 14
_space_group_name_Hall '-P 2ybc'
_space_group_name_H-M_alt 'P 1 21/c 1'
_symmetry_cell_setting monoclinic
_symmetry_space_group_name_Hall '-P 2ybc'
_symmetry_space_group_name_H-M 'P 1 21/c 1'
_atom_sites_solution_hydrogens geom
_atom_sites_solution_primary direct
_atom_sites_solution_secondary difmap
_audit_creation_method SHELXL-97
_audit_update_record
;
2021-02-19 deposited with the CCDC.	2021-08-23 downloaded from the CCDC.
;
_cell_angle_alpha 90.00
_cell_angle_beta 90.00(3)
_cell_angle_gamma 90.00
_cell_formula_units_Z 4
_cell_length_a 13.471(3)
_cell_length_b 15.430(3)
_cell_length_c 17.434(4)
_cell_measurement_reflns_used 9506
_cell_measurement_temperature 293(2)
_cell_measurement_theta_max 28.13
_cell_measurement_theta_min 2.44
_cell_volume 3623.8(14)
_computing_cell_refinement 'Bruker XSCANS'
_computing_data_collection 'Bruker XSCANS'
_computing_data_reduction 'Bruker SHELXTL'
_computing_molecular_graphics 'Bruker SHELXTL'
_computing_publication_material 'Bruker SHELXTL'
_computing_structure_refinement 'SHELXL-97 (Sheldrick, 1997)'
_computing_structure_solution 'SHELXS-97 (Sheldrick, 1990)'
_diffrn_ambient_temperature 293(2)
_diffrn_measured_fraction_theta_full 0.996
_diffrn_measured_fraction_theta_max 0.956
_diffrn_measurement_device_type 'Bruker P4'
_diffrn_measurement_method '\w scans'
_diffrn_radiation_monochromator graphite
_diffrn_radiation_source 'fine-focus sealed tube'
_diffrn_radiation_type MoK\a
_diffrn_radiation_wavelength 0.71073
_diffrn_reflns_av_R_equivalents 0.1002
_diffrn_reflns_av_sigmaI/netI 0.0351
_diffrn_reflns_limit_h_max 15
_diffrn_reflns_limit_h_min -15
_diffrn_reflns_limit_k_max 17
_diffrn_reflns_limit_k_min -17
_diffrn_reflns_limit_l_max 19
_diffrn_reflns_limit_l_min -19
_diffrn_reflns_number 39312
_diffrn_reflns_theta_full 28.67
_diffrn_reflns_theta_max 28.67
_diffrn_reflns_theta_min 2.01
_exptl_absorpt_coefficient_mu 0.993
_exptl_absorpt_correction_T_max 0.282
_exptl_absorpt_correction_T_min 0.098
_exptl_absorpt_correction_type multi-scan
_exptl_absorpt_process_details '(SADABS; Bruker, 2000)'
_exptl_crystal_colour purple
_exptl_crystal_density_diffrn 1.563
_exptl_crystal_density_method 'not measured'
_exptl_crystal_description block
_exptl_crystal_F_000 1740.0
_refine_diff_density_max 0.296
_refine_diff_density_min -0.430
_refine_diff_density_rms 0.063
_refine_ls_extinction_method none
_refine_ls_goodness_of_fit_ref 1.042
_refine_ls_hydrogen_treatment mixed
_refine_ls_matrix_type full
_refine_ls_number_parameters 497
_refine_ls_number_reflns 3964
_refine_ls_number_restraints 0
_refine_ls_restrained_S_all 1.042
_refine_ls_R_factor_all 0.0427
_refine_ls_R_factor_gt 0.0383
_refine_ls_shift/su_max 0.010
_refine_ls_shift/su_mean 0.002
_refine_ls_structure_factor_coef Fsqd
_refine_ls_weighting_details 'calc w=1/[\s^2^(Fo^2^)+(0.0582P)^2^+3.7965P] where P=(Fo^2^+2Fc^2^)/3'
_refine_ls_weighting_scheme calc
_refine_ls_wR_factor_gt 0.1006
_refine_ls_wR_factor_ref 0.1047
_reflns_number_gt 3597
_reflns_number_total 5479
_reflns_threshold_expression >2sigma(I)
_cod_data_source_file d1dt01757h2.cif
_cod_data_source_block dr155_0ma
_cod_depositor_comments
;
The following automatic conversions were performed:

data item '_symmetry_cell_setting' value 'Monoclinic' was changed to
'monoclinic' in accordance with the
/home/data/users/saulius/crontab/automatic-downloads/rss-feeds/RSC/lib/dictionaries/cif_core.dic
dictionary named 'cif_core.dic' version 2.4.2 last updated on
2011-04-26.

Automatic conversion script
Id: cif_fix_values 7556 2019-12-06 15:28:31Z antanas 
;
_cod_original_sg_symbol_H-M 'P 21/c'
_cod_database_code 7708187

loop_
_symmetry_equiv_pos_as_xyz
'x, y, z'
'-x, y+1/2, -z+1/2'
'-x, -y, -z'
'x, -y-1/2, z-1/2'

loop_
_atom_site_label
_atom_site_type_symbol
_atom_site_fract_x
_atom_site_fract_y
_atom_site_fract_z
_atom_site_U_iso_or_equiv
_atom_site_adp_type
_atom_site_occupancy
_atom_site_symmetry_multiplicity
_atom_site_calc_flag
_atom_site_refinement_flags
_atom_site_disorder_assembly
_atom_site_disorder_group
Co1 Co 0.49397(3) 0.22507(2) 0.14037(3) 0.0322(2) Uani 1 1 d . . .
Co2 Co 0.98179(4) 0.78657(3) 0.56013(3) 0.0398(2) Uani 1 1 d . . .
N1 N 0.9307(2) 0.70673(17) 0.4629(2) 0.0470(9) Uani 1 1 d . . .
N2 N 0.5929(2) 0.30698(16) 0.19663(18) 0.0378(8) Uani 1 1 d . . .
N3 N 0.5028(2) 0.14626(15) 0.24499(17) 0.0332(7) Uani 1 1 d . . .
N4 N 0.4091(2) 0.15388(16) 0.05583(18) 0.0396(8) Uani 1 1 d . . .
N5 N 1.0457(2) 0.86429(17) 0.6531(2) 0.0458(8) Uani 1 1 d . . .
N6 N 0.9942(3) 0.6743(2) 0.6726(2) 0.0626(10) Uani 1 1 d . . .
N7 N 0.8344(3) 0.8916(2) 0.5425(2) 0.0582(10) Uani 1 1 d . . .
N8 N 0.3560(2) 0.32953(18) 0.1429(2) 0.0495(9) Uani 1 1 d . . .
N9 N 0.6689(3) 0.2106(2) 0.0318(2) 0.0511(9) Uani 1 1 d . . .
O9 O 0.4163(2) 0.32591(14) 0.08037(17) 0.0503(7) Uani 1 1 d . . .
O6 O 0.7881(2) 0.95121(18) 0.5347(2) 0.0843(11) Uani 1 1 d . . .
O10 O 0.2906(2) 0.37728(18) 0.1467(2) 0.0864(11) Uani 1 1 d . . .
O11 O 0.7553(3) 0.1879(2) 0.0166(2) 0.0863(11) Uani 1 1 d . . .
O12 O 0.6338(4) 0.2650(2) -0.0032(2) 0.1030(14) Uani 1 1 d . . .
O1 O 0.9161(2) 0.71278(18) 0.6631(2) 0.0706(9) Uani 1 1 d . . .
O2 O 1.0649(2) 0.69276(16) 0.62258(19) 0.0584(8) Uani 1 1 d . . .
O5 O 0.91305(19) 0.88109(16) 0.49833(18) 0.0575(8) Uani 1 1 d . . .
O7 O 1.1079(2) 0.80532(17) 0.48510(19) 0.0632(8) Uani 1 1 d . . .
O4 O 0.8109(3) 0.8408(2) 0.5928(3) 0.1018(13) Uani 1 1 d . . .
O3 O 1.0016(3) 0.6237(2) 0.7251(3) 0.1141(15) Uani 1 1 d . . .
O8 O 0.3678(2) 0.27965(15) 0.20134(17) 0.0536(8) Uani 1 1 d . . .
O13 O 0.6199(2) 0.17195(15) 0.08507(18) 0.0583(8) Uani 1 1 d . . .
C19 C 0.4108(3) 0.0772(2) 0.0640(2) 0.0490(11) Uani 1 1 d . . .
H19 H 0.4450 0.0516 0.1045 0.059 Uiso 1 1 calc R . .
C13 C 0.4365(3) 0.14796(19) 0.3094(2) 0.0371(9) Uani 1 1 d . . .
H13 H 0.3802 0.1821 0.3028 0.045 Uiso 1 1 calc R . .
C14 C 0.4435(3) 0.10486(19) 0.3829(2) 0.0388(9) Uani 1 1 d . . .
H14 H 0.3950 0.1114 0.4204 0.047 Uiso 1 1 calc R . .
C16 C 0.5343(3) 0.00612(18) 0.4702(2) 0.0355(9) Uani 1 1 d . . .
H16 H 0.5961 -0.0193 0.4781 0.043 Uiso 1 1 calc R . .
C15 C 0.5230(2) 0.05533(18) 0.3939(2) 0.0328(9) Uani 1 1 d . . .
C5 C 0.8782(3) 0.7282(2) 0.3945(2) 0.0472(11) Uani 1 1 d . . .
H5 H 0.8681 0.7873 0.3880 0.057 Uiso 1 1 calc R . .
C18 C 0.5798(3) 0.0983(2) 0.2562(2) 0.0465(10) Uani 1 1 d . . .
H18 H 0.6275 0.0928 0.2180 0.056 Uiso 1 1 calc R . .
C20 C 0.3603(3) 0.0284(2) 0.0112(2) 0.0489(11) Uani 1 1 d . . .
H20 H 0.3624 -0.0312 0.0192 0.059 Uiso 1 1 calc R . .
C25 C 0.2002(3) 0.0205(2) -0.1817(2) 0.0478(11) Uani 1 1 d . . .
H25 H 0.2041 0.0784 -0.1962 0.057 Uiso 1 1 calc R . .
C26 C 0.1468(3) -0.0335(2) -0.2374(2) 0.0416(10) Uani 1 1 d . . .
C24 C 0.2475(3) 0.0033(2) -0.1103(2) 0.0467(10) Uani 1 1 d . . .
H24 H 0.2411 -0.0541 -0.0948 0.056 Uiso 1 1 calc R . .
C4 C 0.8391(3) 0.6777(2) 0.3355(2) 0.0452(10) Uani 1 1 d . . .
H4 H 0.8070 0.7004 0.2928 0.054 Uiso 1 1 calc R . .
C23 C 0.3550(3) 0.1810(2) -0.0098(2) 0.0528(11) Uani 1 1 d . . .
H23 H 0.3542 0.2408 -0.0168 0.063 Uiso 1 1 calc R . .
C22 C 0.3031(3) 0.1356(2) -0.0658(3) 0.0582(12) Uani 1 1 d . . .
H22 H 0.2710 0.1622 -0.1067 0.070 Uiso 1 1 calc R . .
C21 C 0.3038(3) 0.0561(2) -0.0559(2) 0.0406(10) Uani 1 1 d . . .
C27 C 0.1118(3) -0.0113(2) -0.3165(3) 0.0532(11) Uani 1 1 d . . .
H27 H 0.1253 0.0450 -0.3324 0.064 Uiso 1 1 calc R . .
C10 C 0.6114(3) 0.3744(2) 0.1584(2) 0.0475(10) Uani 1 1 d . . .
H10 H 0.5835 0.3848 0.1105 0.057 Uiso 1 1 calc R . .
C9 C 0.6733(3) 0.4290(2) 0.1915(2) 0.0493(11) Uani 1 1 d . . .
H9 H 0.6882 0.4798 0.1652 0.059 Uiso 1 1 calc R . .
C8 C 0.7216(3) 0.4162(2) 0.2681(2) 0.0406(10) Uani 1 1 d . . .
C12 C 0.6420(3) 0.2940(2) 0.2693(3) 0.0595(13) Uani 1 1 d . . .
H12 H 0.6270 0.2423 0.2941 0.071 Uiso 1 1 calc R . .
C30 C 1.0795(3) 0.8429(2) 0.7303(3) 0.0575(12) Uani 1 1 d . . .
H30 H 1.0646 0.7865 0.7452 0.069 Uiso 1 1 calc R . .
C31 C 1.0630(3) 0.9382(2) 0.6315(3) 0.0542(11) Uani 1 1 d . . .
H31 H 1.0444 0.9584 0.5833 0.065 Uiso 1 1 calc R . .
C3 C 0.8519(3) 0.5992(2) 0.3463(2) 0.0417(10) Uani 1 1 d . . .
C6 C 0.7995(3) 0.5445(2) 0.2913(2) 0.0434(10) Uani 1 1 d . . .
H6 H 0.7786 0.5649 0.2438 0.052 Uiso 1 1 calc R . .
C17 C 0.5918(3) 0.0535(2) 0.3276(2) 0.0454(10) Uani 1 1 d . . .
H17 H 0.6487 0.0198 0.3329 0.055 Uiso 1 1 calc R . .
C7 C 0.7855(3) 0.4717(2) 0.3118(2) 0.0468(10) Uani 1 1 d . . .
H7 H 0.8159 0.4510 0.3561 0.056 Uiso 1 1 calc R . .
C29 C 1.1204(5) 0.8464(5) 0.4128(5) 0.150(3) Uani 1 1 d . . .
H29A H 1.0565 0.8577 0.3906 0.225 Uiso 1 1 calc R . .
H29B H 1.1577 0.8093 0.3794 0.225 Uiso 1 1 calc R . .
H29C H 1.1553 0.9001 0.4197 0.225 Uiso 1 1 calc R . .
C2 C 0.9111(3) 0.5773(2) 0.4146(3) 0.0602(13) Uani 1 1 d . . .
H2 H 0.9253 0.5188 0.4210 0.072 Uiso 1 1 calc R . .
C11 C 0.7059(3) 0.3455(2) 0.3064(3) 0.0593(12) Uani 1 1 d . . .
H11A H 0.7351 0.3324 0.3534 0.071 Uiso 1 1 calc R . .
C1 C 0.9480(3) 0.6314(2) 0.4700(3) 0.0604(12) Uani 1 1 d . . .
H1 H 0.9848 0.6104 0.5111 0.072 Uiso 1 1 calc R . .
C28 C 0.1296(3) -0.1098(2) -0.2141(2) 0.0520(11) Uani 1 1 d . . .
H28 H 0.1480 -0.1313 -0.1663 0.062 Uiso 1 1 calc R . .

loop_
_atom_site_aniso_label
_atom_site_aniso_U_11
_atom_site_aniso_U_22
_atom_site_aniso_U_33
_atom_site_aniso_U_23
_atom_site_aniso_U_13
_atom_site_aniso_U_12
Co1 0.0379(3) 0.0147(2) 0.0439(4) 0.00221(19) -0.0074(3) -0.00447(17)
Co2 0.0405(3) 0.0211(3) 0.0577(4) -0.0069(2) -0.0071(3) -0.00574(19)
N1 0.051(2) 0.0192(15) 0.071(3) -0.0077(15) -0.0103(19) -0.0032(13)
N2 0.0434(18) 0.0159(13) 0.054(2) 0.0034(14) -0.0126(16) -0.0052(12)
N3 0.0369(16) 0.0127(12) 0.050(2) 0.0007(12) -0.0007(16) -0.0014(12)
N4 0.0412(18) 0.0214(15) 0.056(2) -0.0018(14) -0.0092(16) -0.0031(13)
N5 0.0465(19) 0.0229(15) 0.068(3) -0.0080(15) -0.0111(17) -0.0057(13)
N6 0.070(3) 0.0283(18) 0.090(3) 0.001(2) -0.021(3) -0.0124(19)
N7 0.046(2) 0.0320(19) 0.096(3) -0.021(2) -0.015(2) 0.0106(18)
N8 0.048(2) 0.0158(15) 0.085(3) -0.0031(18) -0.016(2) -0.0019(15)
N9 0.060(3) 0.0353(18) 0.058(3) -0.0063(18) 0.013(2) -0.0157(18)
O9 0.0592(17) 0.0239(12) 0.068(2) 0.0050(13) -0.0121(17) -0.0067(12)
O6 0.069(2) 0.0391(16) 0.145(3) -0.0157(18) -0.005(2) 0.0284(16)
O10 0.068(2) 0.0298(15) 0.161(4) -0.0010(18) -0.013(2) 0.0226(16)
O11 0.057(2) 0.068(2) 0.133(3) -0.007(2) 0.034(2) -0.0131(17)
O12 0.172(4) 0.0428(18) 0.094(3) 0.0211(19) 0.002(3) 0.021(2)
O1 0.064(2) 0.0381(15) 0.110(3) -0.0049(16) -0.0015(19) -0.0055(15)
O2 0.0576(18) 0.0293(13) 0.088(2) 0.0025(15) -0.0126(18) -0.0078(13)
O5 0.0412(16) 0.0366(14) 0.095(2) -0.0236(14) -0.0087(16) 0.0098(12)
O7 0.0480(17) 0.0478(15) 0.094(2) 0.0039(17) 0.0148(16) -0.0013(13)
O4 0.121(3) 0.0490(19) 0.135(3) 0.021(2) 0.020(3) 0.006(2)
O3 0.132(3) 0.060(2) 0.150(4) 0.063(3) -0.021(3) -0.014(2)
O8 0.0581(18) 0.0249(12) 0.078(2) 0.0149(14) 0.0006(15) 0.0040(11)
O13 0.0588(17) 0.0290(13) 0.087(2) 0.0035(14) 0.0228(17) -0.0058(12)
C19 0.061(3) 0.0210(18) 0.065(3) -0.0013(18) -0.020(2) -0.0007(17)
C13 0.038(2) 0.0204(16) 0.053(3) 0.0055(17) 0.001(2) 0.0047(14)
C14 0.044(2) 0.0232(16) 0.050(3) 0.0041(17) 0.0082(19) 0.0049(16)
C16 0.042(2) 0.0159(14) 0.048(3) 0.0018(17) -0.0056(16) 0.0052(14)
C15 0.041(2) 0.0120(14) 0.045(3) -0.0015(16) -0.0033(19) -0.0038(14)
C5 0.053(2) 0.0208(17) 0.067(3) -0.0034(19) -0.008(2) -0.0048(16)
C18 0.049(2) 0.0298(18) 0.061(3) 0.0092(19) 0.016(2) 0.0082(18)
C20 0.058(3) 0.0180(16) 0.071(3) -0.0066(19) -0.013(2) -0.0037(17)
C25 0.046(2) 0.0270(18) 0.071(3) -0.0121(19) -0.003(2) -0.0037(16)
C26 0.036(2) 0.0264(18) 0.063(3) -0.0127(18) -0.003(2) -0.0018(15)
C24 0.045(2) 0.0275(18) 0.067(3) -0.0089(19) -0.006(2) -0.0019(16)
C4 0.049(2) 0.0237(19) 0.062(3) -0.0052(18) -0.013(2) -0.0046(16)
C23 0.072(3) 0.0215(17) 0.064(3) -0.0034(19) -0.028(3) -0.0046(18)
C22 0.072(3) 0.028(2) 0.075(3) 0.001(2) -0.034(3) -0.0013(19)
C21 0.042(2) 0.0243(18) 0.055(3) -0.0113(18) -0.004(2) -0.0035(16)
C27 0.059(3) 0.0222(17) 0.078(3) -0.009(2) -0.019(2) -0.0071(17)
C10 0.056(2) 0.0213(18) 0.065(3) 0.0061(19) -0.023(2) -0.0054(17)
C9 0.055(2) 0.0160(16) 0.076(3) 0.0055(18) -0.017(2) -0.0066(16)
C8 0.044(2) 0.0219(17) 0.056(3) -0.0058(18) -0.009(2) -0.0024(16)
C12 0.073(3) 0.0274(19) 0.078(3) 0.015(2) -0.032(3) -0.020(2)
C30 0.072(3) 0.0289(19) 0.071(3) -0.002(2) -0.017(3) -0.015(2)
C31 0.064(3) 0.028(2) 0.070(3) -0.004(2) -0.020(2) -0.0024(19)
C3 0.038(2) 0.0261(19) 0.061(3) -0.0104(18) -0.005(2) -0.0053(16)
C6 0.048(2) 0.0253(19) 0.057(3) -0.0072(18) -0.009(2) -0.0029(16)
C17 0.044(2) 0.0274(18) 0.065(3) 0.0148(19) 0.009(2) 0.0135(16)
C7 0.049(2) 0.028(2) 0.063(3) -0.0058(19) -0.014(2) -0.0052(17)
C29 0.111(5) 0.128(6) 0.211(9) 0.053(6) 0.071(6) 0.024(5)
C2 0.071(3) 0.0190(17) 0.091(4) -0.010(2) -0.031(3) 0.0012(18)
C11 0.076(3) 0.036(2) 0.066(3) 0.013(2) -0.035(2) -0.018(2)
C1 0.070(3) 0.028(2) 0.083(3) -0.008(2) -0.032(3) 0.0002(19)
C28 0.064(3) 0.036(2) 0.057(3) -0.001(2) -0.017(2) -0.0112(19)

loop_
_atom_type_symbol
_atom_type_description
_atom_type_scat_dispersion_real
_atom_type_scat_dispersion_imag
_atom_type_scat_source
C C 0.0033 0.0016 'International Tables Vol C Tables 4.2.6.8 and 6.1.1.4'
H H 0.0000 0.0000 'International Tables Vol C Tables 4.2.6.8 and 6.1.1.4'
N N 0.0061 0.0033 'International Tables Vol C Tables 4.2.6.8 and 6.1.1.4'
O O 0.0106 0.0060 'International Tables Vol C Tables 4.2.6.8 and 6.1.1.4'
Co Co 0.3494 0.9721 'International Tables Vol C Tables 4.2.6.8 and 6.1.1.4'

loop_
_geom_angle_atom_site_label_1
_geom_angle_atom_site_label_2
_geom_angle_atom_site_label_3
_geom_angle
_geom_angle_site_symmetry_1
_geom_angle_site_symmetry_3
_geom_angle_publ_flag
N2 Co1 O13 86.37(11) . . ?
N2 Co1 O9 95.82(10) . . ?
O13 Co1 O9 116.70(12) . . ?
N2 Co1 N4 165.20(12) . . ?
O13 Co1 N4 85.24(11) . . ?
O9 Co1 N4 77.21(10) . . ?
N2 Co1 O8 91.99(11) . . ?
O13 Co1 O8 177.77(12) . . ?
O9 Co1 O8 64.95(11) . . ?
N4 Co1 O8 96.68(11) . . ?
N2 Co1 N3 84.84(11) . . ?
O13 Co1 N3 96.92(11) . . ?
O9 Co1 N3 146.37(11) . . ?
N4 Co1 N3 108.25(10) . . ?
O8 Co1 N3 81.42(10) . . ?
O5 Co2 O2 175.30(11) . . ?
O5 Co2 O7 86.64(12) . . ?
O2 Co2 O7 89.26(12) . . ?
O5 Co2 N5 100.26(11) . . ?
O2 Co2 N5 77.72(11) . . ?
O7 Co2 N5 93.78(12) . . ?
O5 Co2 N1 81.46(11) . . ?
O2 Co2 N1 100.21(11) . . ?
O7 Co2 N1 81.64(12) . . ?
N5 Co2 N1 175.04(12) . . ?
O5 Co2 O1 126.31(12) . . ?
O2 Co2 O1 57.81(12) . . ?
O7 Co2 O1 147.05(12) . . ?
N5 Co2 O1 81.06(12) . . ?
N1 Co2 O1 101.74(11) . . ?
C1 N1 C5 114.2(3) . . ?
C1 N1 Co2 113.8(3) . . ?
C5 N1 Co2 131.9(2) . . ?
C10 N2 C12 119.2(3) . . ?
C10 N2 Co1 112.2(3) . . ?
C12 N2 Co1 128.5(2) . . ?
C18 N3 C13 113.1(3) . . ?
C18 N3 Co1 119.2(2) . . ?
C13 N3 Co1 127.3(2) . . ?
C19 N4 C23 113.5(3) . . ?
C19 N4 Co1 114.3(3) . . ?
C23 N4 Co1 132.1(2) . . ?
C31 N5 C30 115.9(3) . . ?
C31 N5 Co2 110.9(3) . . ?
C30 N5 Co2 132.9(2) . . ?
O3 N6 O1 119.3(5) . . ?
O3 N6 O2 125.5(4) . . ?
O1 N6 O2 115.3(4) . . ?
O6 N7 O4 118.1(4) . . ?
O6 N7 O5 118.5(4) . . ?
O4 N7 O5 123.3(3) . . ?
O10 N8 O8 115.7(4) . . ?
O10 N8 O9 121.9(4) . . ?
O8 N8 O9 122.4(3) . . ?
O12 N9 O11 118.8(4) . . ?
O12 N9 O13 121.0(4) . . ?
O11 N9 O13 120.2(4) . . ?
N8 O9 Co1 86.01(18) . . ?
N6 O1 Co2 90.9(3) . . ?
N6 O2 Co2 96.0(2) . . ?
N7 O5 Co2 98.3(2) . . ?
C29 O7 Co2 133.5(3) . . ?
N8 O8 Co1 86.7(2) . . ?
N9 O13 Co1 124.1(2) . . ?
N4 C19 C20 117.1(4) . . ?
N4 C19 H19 121.4 . . ?
C20 C19 H19 121.4 . . ?
N3 C13 C14 130.1(3) . . ?
N3 C13 H13 115.0 . . ?
C14 C13 H13 115.0 . . ?
C15 C14 C13 116.4(3) . . ?
C15 C14 H14 121.8 . . ?
C13 C14 H14 121.8 . . ?
C16 C16 C15 129.8(4) 3_656 . ?
C16 C16 H16 115.1 3_656 . ?
C15 C16 H16 115.1 . . ?
C14 C15 C17 113.8(3) . . ?
C14 C15 C16 119.2(3) . . ?
C17 C15 C16 127.1(3) . . ?
C4 C5 N1 132.4(3) . . ?
C4 C5 H5 113.8 . . ?
N1 C5 H5 113.8 . . ?
N3 C18 C17 120.0(3) . . ?
N3 C18 H18 120.0 . . ?
C17 C18 H18 120.0 . . ?
C19 C20 C21 129.5(3) . . ?
C19 C20 H20 115.3 . . ?
C21 C20 H20 115.3 . . ?
C24 C25 C26 133.7(3) . . ?
C24 C25 H25 113.1 . . ?
C26 C25 H25 113.1 . . ?
C28 C26 C25 114.0(4) . . ?
C28 C26 C27 116.8(3) . . ?
C25 C26 C27 129.2(3) . . ?
C25 C24 C21 134.0(3) . . ?
C25 C24 H24 113.0 . . ?
C21 C24 H24 113.0 . . ?
C3 C4 C5 112.5(4) . . ?
C3 C4 H4 123.8 . . ?
C5 C4 H4 123.8 . . ?
C22 C23 N4 132.5(3) . . ?
C22 C23 H23 113.8 . . ?
N4 C23 H23 113.8 . . ?
C21 C22 C23 113.4(4) . . ?
C21 C22 H22 123.3 . . ?
C23 C22 H22 123.3 . . ?
C22 C21 C20 114.0(3) . . ?
C22 C21 C24 117.2(4) . . ?
C20 C21 C24 128.8(3) . . ?
C31 C27 C26 129.3(3) 1_444 . ?
C31 C27 H27 115.4 1_444 . ?
C26 C27 H27 115.4 . . ?
N2 C10 C9 114.9(4) . . ?
N2 C10 H10 122.6 . . ?
C9 C10 H10 122.6 . . ?
C10 C9 C8 125.5(3) . . ?
C10 C9 H9 117.3 . . ?
C8 C9 H9 117.3 . . ?
C11 C8 C7 109.1(4) . . ?
C11 C8 C9 120.0(3) . . ?
C7 C8 C9 130.9(3) . . ?
C11 C12 N2 129.6(3) . . ?
C11 C12 H12 115.2 . . ?
N2 C12 H12 115.2 . . ?
C28 C30 N5 132.6(3) 1_666 . ?
C28 C30 H30 113.7 1_666 . ?
N5 C30 H30 113.7 . . ?
N5 C31 C27 114.7(4) . 1_666 ?
N5 C31 H31 122.6 . . ?
C27 C31 H31 122.6 1_666 . ?
C4 C3 C6 113.5(4) . . ?
C4 C3 C2 115.0(3) . . ?
C6 C3 C2 131.3(3) . . ?
C7 C6 C3 115.1(4) . . ?
C7 C6 H6 122.4 . . ?
C3 C6 H6 122.4 . . ?
C18 C17 C15 126.7(3) . . ?
C18 C17 H17 116.7 . . ?
C15 C17 H17 116.7 . . ?
C6 C7 C8 119.9(4) . . ?
C6 C7 H7 120.0 . . ?
C8 C7 H7 120.0 . . ?
O7 C29 H29A 109.5 . . ?
O7 C29 H29B 109.5 . . ?
H29A C29 H29B 109.5 . . ?
O7 C29 H29C 109.5 . . ?
H29A C29 H29C 109.5 . . ?
H29B C29 H29C 109.5 . . ?
C1 C2 C3 128.8(3) . . ?
C1 C2 H2 115.6 . . ?
C3 C2 H2 115.6 . . ?
C8 C11 C12 110.8(4) . . ?
C8 C11 H11A 124.6 . . ?
C12 C11 H11A 124.6 . . ?
N1 C1 C2 116.7(4) . . ?
N1 C1 H1 121.6 . . ?
C2 C1 H1 121.6 . . ?
C26 C28 C30 110.7(4) . 1_444 ?
C26 C28 H28 124.6 . . ?
C30 C28 H28 124.6 1_444 . ?

loop_
_geom_bond_atom_site_label_1
_geom_bond_atom_site_label_2
_geom_bond_distance
_geom_bond_site_symmetry_2
_geom_bond_publ_flag
Co1 N2 2.082(3) . ?
Co1 O13 2.117(3) . ?
Co1 O9 2.147(2) . ?
Co1 N4 2.165(3) . ?
Co1 O8 2.174(3) . ?
Co1 N3 2.195(3) . ?
Co2 O5 2.036(3) . ?
Co2 O2 2.130(3) . ?
Co2 O7 2.163(3) . ?
Co2 N5 2.193(3) . ?
Co2 N1 2.206(3) . ?
Co2 O1 2.303(3) . ?
N1 C1 1.192(4) . ?
N1 C5 1.426(5) . ?
N2 C10 1.260(4) . ?
N2 C12 1.444(5) . ?
N3 C18 1.289(4) . ?
N3 C13 1.435(5) . ?
N4 C19 1.192(4) . ?
N4 C23 1.420(5) . ?
N5 C31 1.224(5) . ?
N5 C30 1.458(5) . ?
N6 O3 1.207(5) . ?
N6 O1 1.219(4) . ?
N6 O2 1.323(5) . ?
N7 O6 1.119(4) . ?
N7 O4 1.218(5) . ?
N7 O5 1.320(4) . ?
N8 O10 1.150(4) . ?
N8 O8 1.286(4) . ?
N8 O9 1.361(4) . ?
N9 O12 1.140(5) . ?
N9 O11 1.243(4) . ?
N9 O13 1.286(4) . ?
O7 C29 1.420(8) . ?
C19 C20 1.371(5) . ?
C19 H19 0.9300 . ?
C13 C14 1.447(5) . ?
C13 H13 0.9300 . ?
C14 C15 1.330(5) . ?
C14 H14 0.9300 . ?
C16 C16 1.403(7) 3_656 ?
C16 C15 1.541(5) . ?
C16 H16 0.9300 . ?
C15 C17 1.481(5) . ?
C5 C4 1.393(5) . ?
C5 H5 0.9300 . ?
C18 C17 1.434(5) . ?
C18 H18 0.9300 . ?
C20 C21 1.459(5) . ?
C20 H20 0.9300 . ?
C25 C24 1.424(6) . ?
C25 C26 1.468(5) . ?
C25 H25 0.9300 . ?
C26 C28 1.267(5) . ?
C26 C27 1.497(6) . ?
C24 C21 1.463(5) . ?
C24 H24 0.9300 . ?
C4 C3 1.237(5) . ?
C4 H4 0.9300 . ?
C23 C22 1.390(5) . ?
C23 H23 0.9300 . ?
C22 C21 1.238(5) . ?
C22 H22 0.9300 . ?
C27 C31 1.365(5) 1_444 ?
C27 H27 0.9300 . ?
C10 C9 1.319(5) . ?
C10 H10 0.9300 . ?
C9 C8 1.499(6) . ?
C9 H9 0.9300 . ?
C8 C11 1.296(5) . ?
C8 C7 1.433(5) . ?
C12 C11 1.338(5) . ?
C12 H12 0.9300 . ?
C30 C28 1.388(6) 1_666 ?
C30 H30 0.9300 . ?
C31 C27 1.365(5) 1_666 ?
C31 H31 0.9300 . ?
C3 C6 1.459(5) . ?
C3 C2 1.472(6) . ?
C6 C7 1.194(5) . ?
C6 H6 0.9300 . ?
C17 H17 0.9300 . ?
C7 H7 0.9300 . ?
C29 H29A 0.9600 . ?
C29 H29B 0.9600 . ?
C29 H29C 0.9600 . ?
C2 C1 1.370(6) . ?
C2 H2 0.9300 . ?
C11 H11A 0.9300 . ?
C1 H1 0.9300 . ?
C28 C30 1.388(6) 1_444 ?
C28 H28 0.9300 . ?
